data_4087940
loop_
_publ_author_name
'Zhang, Lujun'
'Yu, Wenfei'
'Liu, Changchun'
'Xu, Youzhi'
'Duan, Zheng'
'Mathey, Francois'

_publ_section_title
;
 The Chemistry of ortho-(Diarylphosphino)aryl Isocyanides
;
_journal_issue 24
_journal_name_full Organometallics
_journal_page_first 5697
_journal_paper_doi 10.1021/acs.organomet.5b00746
_journal_volume 34
_journal_year 2015
_chemical_formula_moiety 'C38 H30 N2 P2, 2(Cl)'
_chemical_formula_sum 'C38 H30 Cl2 N2 P2'
_chemical_formula_weight 647.48
_space_group_crystal_system monoclinic
_space_group_IT_number 14
_space_group_name_Hall '-P 2ybc'
_space_group_name_H-M_alt 'P 1 21/c 1'
_atom_sites_solution_hydrogens mixed
_atom_sites_solution_primary direct
_audit_creation_date 2015-06-26
_audit_creation_method
;
Olex2 1.2
(compiled 2015.01.26 svn.r3150 for OlexSys, GUI svn.r4998)
;
_cell_angle_alpha 90
_cell_angle_beta 106.922(3)
_cell_angle_gamma 90
_cell_formula_units_Z 4
_cell_length_a 14.5972(3)
_cell_length_b 14.7429(3)
_cell_length_c 18.6732(4)
_cell_measurement_reflns_used 6367
_cell_measurement_temperature 291(2)
_cell_measurement_theta_max 72.0580
_cell_measurement_theta_min 4.3460
_cell_volume 3844.57(15)
_computing_cell_refinement
;
CrysAlisPro, Agilent Technologies,
Version 1.171.36.32 (release 02-08-2013 CrysAlis171 .NET)
(compiled Aug  2 2013,16:46:58)
;
_computing_data_collection
;
CrysAlisPro, Agilent Technologies,
Version 1.171.36.32 (release 02-08-2013 CrysAlis171 .NET)
(compiled Aug  2 2013,16:46:58)
;
_computing_data_reduction
;
CrysAlisPro, Agilent Technologies,
Version 1.171.36.32 (release 02-08-2013 CrysAlis171 .NET)
(compiled Aug  2 2013,16:46:58)
;
_computing_molecular_graphics 'Olex2 (Dolomanov et al., 2009)'
_computing_publication_material 'Olex2 (Dolomanov et al., 2009)'
_computing_structure_refinement 'ShelXL (Sheldrick, 2008)'
_computing_structure_solution 'SIR2004 (Burla et al., 2007)'
_diffrn_ambient_temperature 291.15
_diffrn_detector_area_resol_mean 16.2312
_diffrn_measured_fraction_theta_full 0.999
_diffrn_measured_fraction_theta_max 0.999
_diffrn_measurement_details
;
#__ type_ start__ end____ width___ exp.time_
  1 omega  -61.00  -35.00   1.0000    2.0000
omega____ theta____ kappa____ phi______ frames
    -        0.0000  178.0000  -60.0000 26

#__ type_ start__ end____ width___ exp.time_
  2 omega   -4.00   42.00   1.0000    2.0000
omega____ theta____ kappa____ phi______ frames
    -        0.0000  -99.0000  150.0000 46

#__ type_ start__ end____ width___ exp.time_
  3 omega  -21.00   23.00   1.0000   15.0000
omega____ theta____ kappa____ phi______ frames
    -      -42.5000   30.0000    0.0000 44

#__ type_ start__ end____ width___ exp.time_
  4 omega  -46.00   26.00   1.0000   15.0000
omega____ theta____ kappa____ phi______ frames
    -      -42.5000   37.0000 -180.0000 72

#__ type_ start__ end____ width___ exp.time_
  5 omega  -86.00   24.00   1.0000   15.0000
omega____ theta____ kappa____ phi______ frames
    -      -42.5000   19.0000  120.0000 110

#__ type_ start__ end____ width___ exp.time_
  6 omega   18.00  110.00   1.0000   15.0000
omega____ theta____ kappa____ phi______ frames
    -       56.0000 -125.0000 -150.0000 92

#__ type_ start__ end____ width___ exp.time_
  7 omega   39.00   64.00   1.0000   41.0000
omega____ theta____ kappa____ phi______ frames
    -      112.0000  -30.0000 -150.0000 25

#__ type_ start__ end____ width___ exp.time_
  8 omega   40.00   89.00   1.0000   41.0000
omega____ theta____ kappa____ phi______ frames
    -      112.0000  -30.0000  -90.0000 49

#__ type_ start__ end____ width___ exp.time_
  9 omega   43.00   70.00   1.0000   41.0000
omega____ theta____ kappa____ phi______ frames
    -      112.0000  -30.0000  150.0000 27

#__ type_ start__ end____ width___ exp.time_
 10 omega   93.00  174.00   1.0000   41.0000
omega____ theta____ kappa____ phi______ frames
    -      112.0000   45.0000   90.0000 81

#__ type_ start__ end____ width___ exp.time_
 11 omega   39.00   90.00   1.0000   41.0000
omega____ theta____ kappa____ phi______ frames
    -      112.0000  -30.0000  -30.0000 51

#__ type_ start__ end____ width___ exp.time_
 12 omega  135.00  168.00   1.0000   41.0000
omega____ theta____ kappa____ phi______ frames
    -      112.0000  111.0000    0.0000 33

#__ type_ start__ end____ width___ exp.time_
 13 omega  134.00  178.00   1.0000   41.0000
omega____ theta____ kappa____ phi______ frames
    -      112.0000   45.0000   30.0000 44

#__ type_ start__ end____ width___ exp.time_
 14 omega   40.00   66.00   1.0000   41.0000
omega____ theta____ kappa____ phi______ frames
    -      112.0000  -30.0000  -60.0000 26

#__ type_ start__ end____ width___ exp.time_
 15 omega   43.00   95.00   1.0000   41.0000
omega____ theta____ kappa____ phi______ frames
    -      112.0000  -45.0000  120.0000 52

#__ type_ start__ end____ width___ exp.time_
 16 omega   90.00  178.00   1.0000   41.0000
omega____ theta____ kappa____ phi______ frames
    -      112.0000   30.0000 -180.0000 88

#__ type_ start__ end____ width___ exp.time_
 17 omega  -30.00   70.00   1.0000    2.0000
omega____ theta____ kappa____ phi______ frames
    -        0.0000   77.0000 -150.0000 100

#__ type_ start__ end____ width___ exp.time_
 18 omega   30.00   78.00   1.0000   15.0000
omega____ theta____ kappa____ phi______ frames
    -       56.0000   37.0000   60.0000 48
;
_diffrn_measurement_device_type 'Xcalibur, Eos, Gemini'
_diffrn_measurement_method '\w scans'
_diffrn_orient_matrix_UB_11 0.0308907000
_diffrn_orient_matrix_UB_12 0.0508710000
_diffrn_orient_matrix_UB_13 -0.0612506000
_diffrn_orient_matrix_UB_21 0.0900786000
_diffrn_orient_matrix_UB_22 0.0347868000
_diffrn_orient_matrix_UB_23 0.0594350000
_diffrn_orient_matrix_UB_31 0.0555460000
_diffrn_orient_matrix_UB_32 -0.0844778000
_diffrn_orient_matrix_UB_33 -0.0124085000
_diffrn_radiation_monochromator graphite
_diffrn_radiation_type CuK\a
_diffrn_radiation_wavelength 1.54184
_diffrn_reflns_av_R_equivalents 0.0609
_diffrn_reflns_av_unetI/netI 0.0489
_diffrn_reflns_Laue_measured_fraction_full 0.999
_diffrn_reflns_Laue_measured_fraction_max 0.999
_diffrn_reflns_limit_h_max 17
_diffrn_reflns_limit_h_min -17
_diffrn_reflns_limit_k_max 13
_diffrn_reflns_limit_k_min -17
_diffrn_reflns_limit_l_max 19
_diffrn_reflns_limit_l_min -22
_diffrn_reflns_number 14192
_diffrn_reflns_point_group_measured_fraction_full 0.999
_diffrn_reflns_point_group_measured_fraction_max 0.999
_diffrn_reflns_theta_full 67.065
_diffrn_reflns_theta_max 67.065
_diffrn_reflns_theta_min 3.165
_diffrn_source 'Enhance (Cu) X-ray Source'
_exptl_absorpt_coefficient_mu 2.499
_exptl_absorpt_correction_type none
_exptl_crystal_colour
;
;
_exptl_crystal_density_diffrn 1.119
_exptl_crystal_description
;
;
_exptl_crystal_F_000 1344
_exptl_crystal_size_max 0.18
_exptl_crystal_size_mid 0.15
_exptl_crystal_size_min 0.1
_platon_squeeze_details
;
;
_refine_diff_density_max 2.833
_refine_diff_density_min -0.384
_refine_diff_density_rms 0.117
_refine_ls_extinction_method none
_refine_ls_goodness_of_fit_ref 1.061
_refine_ls_hydrogen_treatment mixed
_refine_ls_matrix_type full
_refine_ls_number_parameters 405
_refine_ls_number_reflns 6861
_refine_ls_number_restraints 2
_refine_ls_restrained_S_all 1.061
_refine_ls_R_factor_all 0.0951
_refine_ls_R_factor_gt 0.0836
_refine_ls_shift/su_max 0.001
_refine_ls_shift/su_mean 0.000
_refine_ls_structure_factor_coef Fsqd
_refine_ls_weighting_details 'w=1/[\s^2^(Fo^2^)+(0.1865P)^2^+1.5223P] where P=(Fo^2^+2Fc^2^)/3'
_refine_ls_weighting_scheme calc
_refine_ls_wR_factor_gt 0.2442
_refine_ls_wR_factor_ref 0.2617
_reflns_Friedel_coverage 0.000
_reflns_number_gt 5418
_reflns_number_total 6861
_reflns_threshold_expression 'I > 2\s(I)'
_cod_data_source_file om5b00746_si_006.cif
_cod_data_source_block 201506156
_cod_database_code 4087940
_chemical_oxdiff_formula C20H20N4O4P2Cl1
_shelx_space_group_comment
;
The symmetry employed for this shelxl refinement is uniquely defined
by the following loop, which should always be used as a source of
symmetry information in preference to the above space-group names.
They are only intended as comments.
;
_shelx_estimated_absorpt_t_max 0.788
_shelx_estimated_absorpt_t_min 0.662
_reflns_odcompleteness_completeness 99.97
_reflns_odcompleteness_iscentric 1
_reflns_odcompleteness_theta 66.97
_olex2_refinement_description
;
1. Fixed Uiso
 At 1.2 times of:
  All C(H) groups
2. Restrained distances
 N2-H2A
 0.95 with sigma of 0.02
 N1-H1
 0.95 with sigma of 0.02
3.a Aromatic/amide H refined with riding coordinates:
 C2(H2), C3(H3), C4(H4), C5(H5), C6(H6), C8(H8), C9(H9), C10(H10), C11(H11),
 C12(H12), C14(H14), C15(H15), C16(H16), C17(H17), C23(H23), C24(H24), C25(H25),
  C26(H26), C28(H28), C29(H29), C30(H30), C31(H31), C32(H32), C34(H34),
 C35(H35), C36(H36), C37(H37), C38(H38)
;
_shelx_shelxl_version_number 2014/7
_olex2_submission_special_instructions 'No special instructions were received'

loop_
_space_group_symop_operation_xyz
'x, y, z'
'-x, y+1/2, -z+1/2'
'-x, -y, -z'
'x, -y-1/2, z-1/2'

loop_
_atom_site_label
_atom_site_type_symbol
_atom_site_fract_x
_atom_site_fract_y
_atom_site_fract_z
_atom_site_U_iso_or_equiv
_atom_site_adp_type
_atom_site_occupancy
_atom_site_site_symmetry_order
_atom_site_calc_flag
_atom_site_refinement_flags_posn
C1 C 0.4909(3) 0.1789(2) 0.1789(2) 0.0397(8) Uani 1 1 d .
C2 C 0.4178(3) 0.1233(3) 0.1391(3) 0.0637(12) Uani 1 1 d .
H2 H 0.3544 0.1386 0.1340 0.076 Uiso 1 1 calc R
C3 C 0.4390(5) 0.0448(4) 0.1069(4) 0.0816(17) Uani 1 1 d .
H3 H 0.3897 0.0064 0.0815 0.098 Uiso 1 1 calc R
C4 C 0.5325(5) 0.0227(3) 0.1119(3) 0.0673(13) Uani 1 1 d .
H4 H 0.5460 -0.0294 0.0888 0.081 Uiso 1 1 calc R
C5 C 0.6058(4) 0.0783(4) 0.1511(3) 0.0686(13) Uani 1 1 d .
H5 H 0.6688 0.0637 0.1543 0.082 Uiso 1 1 calc R
C6 C 0.5862(3) 0.1551(3) 0.1854(3) 0.0554(10) Uani 1 1 d .
H6 H 0.6361 0.1914 0.2131 0.066 Uiso 1 1 calc R
C7 C 0.4986(3) 0.3782(3) 0.17077(19) 0.0387(8) Uani 1 1 d .
C8 C 0.5546(3) 0.3676(3) 0.1225(2) 0.0492(9) Uani 1 1 d .
H8 H 0.5752 0.3103 0.1133 0.059 Uiso 1 1 calc R
C9 C 0.5792(4) 0.4433(4) 0.0882(3) 0.0607(12) Uani 1 1 d .
H9 H 0.6177 0.4369 0.0567 0.073 Uiso 1 1 calc R
C10 C 0.5470(4) 0.5284(3) 0.1005(3) 0.0667(13) Uani 1 1 d .
H10 H 0.5632 0.5792 0.0772 0.080 Uiso 1 1 calc R
C11 C 0.4912(5) 0.5369(4) 0.1472(3) 0.0772(16) Uani 1 1 d .
H11 H 0.4683 0.5939 0.1548 0.093 Uiso 1 1 calc R
C12 C 0.4681(4) 0.4634(3) 0.1834(3) 0.0625(12) Uani 1 1 d .
H12 H 0.4318 0.4710 0.2165 0.075 Uiso 1 1 calc R
C13 C 0.5275(3) 0.2924(2) 0.3159(2) 0.0388(8) Uani 1 1 d .
C14 C 0.6276(3) 0.3084(3) 0.3382(2) 0.0505(9) Uani 1 1 d .
H14 H 0.6591 0.3192 0.3023 0.061 Uiso 1 1 calc R
C15 C 0.6779(3) 0.3080(4) 0.4125(3) 0.0598(11) Uani 1 1 d .
H15 H 0.7438 0.3167 0.4272 0.072 Uiso 1 1 calc R
C16 C 0.6298(3) 0.2945(3) 0.4662(3) 0.0578(11) Uani 1 1 d .
H16 H 0.6644 0.2948 0.5166 0.069 Uiso 1 1 calc R
C17 C 0.5324(3) 0.2808(3) 0.4461(2) 0.0467(9) Uani 1 1 d .
H17 H 0.5015 0.2728 0.4827 0.056 Uiso 1 1 calc R
C18 C 0.4801(3) 0.2789(2) 0.3701(2) 0.0378(8) Uani 1 1 d .
C19 C 0.3195(3) 0.2768(2) 0.2810(2) 0.0365(7) Uani 1 1 d .
C20 C 0.3428(3) 0.2888(2) 0.2156(2) 0.0356(7) Uani 1 1 d .
C21 C 0.1330(3) 0.2850(2) 0.1833(2) 0.0380(8) Uani 1 1 d .
C22 C 0.1814(3) 0.2957(3) 0.1285(2) 0.0413(8) Uani 1 1 d .
C23 C 0.1252(3) 0.3002(4) 0.0535(2) 0.0553(11) Uani 1 1 d .
H23 H 0.1549 0.3087 0.0162 0.066 Uiso 1 1 calc R
C24 C 0.0293(4) 0.2925(4) 0.0343(3) 0.0654(13) Uani 1 1 d .
H24 H -0.0056 0.2951 -0.0160 0.078 Uiso 1 1 calc R
C25 C -0.0190(3) 0.2807(3) 0.0878(3) 0.0549(11) Uani 1 1 d .
H25 H -0.0853 0.2750 0.0733 0.066 Uiso 1 1 calc R
C26 C 0.0319(3) 0.2777(3) 0.1615(2) 0.0471(9) Uani 1 1 d .
H26 H 0.0001 0.2708 0.1977 0.057 Uiso 1 1 calc R
C27 C 0.1638(3) 0.1798(2) 0.3195(2) 0.0389(8) Uani 1 1 d .
C28 C 0.2106(3) 0.0987(3) 0.3141(3) 0.0559(10) Uani 1 1 d .
H28 H 0.2634 0.0994 0.2957 0.067 Uiso 1 1 calc R
C29 C 0.1804(4) 0.0192(3) 0.3351(3) 0.0707(14) Uani 1 1 d .
H29 H 0.2133 -0.0342 0.3327 0.085 Uiso 1 1 calc R
C30 C 0.1000(4) 0.0177(4) 0.3603(3) 0.0726(15) Uani 1 1 d .
H30 H 0.0775 -0.0372 0.3733 0.087 Uiso 1 1 calc R
C31 C 0.0529(4) 0.0978(4) 0.3662(3) 0.0672(13) Uani 1 1 d .
H31 H -0.0001 0.0964 0.3842 0.081 Uiso 1 1 calc R
C32 C 0.0836(3) 0.1795(3) 0.3457(2) 0.0521(10) Uani 1 1 d .
H32 H 0.0516 0.2331 0.3492 0.063 Uiso 1 1 calc R
C33 C 0.1731(3) 0.3805(3) 0.3265(2) 0.0409(8) Uani 1 1 d .
C34 C 0.2012(3) 0.3846(4) 0.4046(2) 0.0585(11) Uani 1 1 d .
H34 H 0.2261 0.3341 0.4336 0.070 Uiso 1 1 calc R
C35 C 0.1904(5) 0.4678(5) 0.4376(3) 0.0830(17) Uani 1 1 d .
H35 H 0.2097 0.4726 0.4895 0.100 Uiso 1 1 calc R
C36 C 0.1529(4) 0.5413(4) 0.3961(4) 0.0731(15) Uani 1 1 d .
H36 H 0.1457 0.5952 0.4197 0.088 Uiso 1 1 calc R
C37 C 0.1256(4) 0.5368(3) 0.3199(4) 0.0702(14) Uani 1 1 d .
H37 H 0.1005 0.5880 0.2918 0.084 Uiso 1 1 calc R
C38 C 0.1348(3) 0.4572(3) 0.2843(3) 0.0519(9) Uani 1 1 d .
H38 H 0.1157 0.4544 0.2323 0.062 Uiso 1 1 calc R
Cl2 Cl 0.33816(7) 0.30517(8) -0.00195(5) 0.0534(3) Uani 1 1 d .
N1 N 0.3825(2) 0.2666(2) 0.35152(18) 0.0416(7) Uani 1 1 d D
N2 N 0.2794(2) 0.3010(2) 0.14575(17) 0.0423(7) Uani 1 1 d D
P1 P 0.46678(6) 0.28392(6) 0.21886(5) 0.0336(3) Uani 1 1 d .
P2 P 0.19552(6) 0.28042(6) 0.27908(5) 0.0345(3) Uani 1 1 d .
Cl1 Cl 0.19010(7) 0.77171(6) 0.28090(7) 0.0554(3) Uani 1 1 d .
H2A H 0.303(5) 0.306(5) 0.104(3) 0.10(2) Uiso 1 1 d D
H1 H 0.354(6) 0.245(6) 0.388(4) 0.12(3) Uiso 1 1 d D

loop_
_atom_site_aniso_label
_atom_site_aniso_U_11
_atom_site_aniso_U_22
_atom_site_aniso_U_33
_atom_site_aniso_U_23
_atom_site_aniso_U_13
_atom_site_aniso_U_12
C1 0.0433(19) 0.0348(17) 0.0459(19) -0.0038(14) 0.0206(15) 0.0001(14)
C2 0.050(2) 0.048(2) 0.093(4) -0.015(2) 0.019(2) -0.0041(19)
C3 0.084(4) 0.053(3) 0.093(4) -0.024(3) 0.003(3) -0.004(3)
C4 0.096(4) 0.045(2) 0.070(3) -0.007(2) 0.037(3) 0.009(2)
C5 0.067(3) 0.065(3) 0.087(3) 0.000(3) 0.043(3) 0.017(2)
C6 0.046(2) 0.051(2) 0.074(3) -0.008(2) 0.026(2) -0.0031(18)
C7 0.0391(18) 0.0429(19) 0.0356(17) 0.0000(14) 0.0130(14) -0.0070(14)
C8 0.055(2) 0.054(2) 0.046(2) 0.0012(17) 0.0264(18) -0.0060(18)
C9 0.060(3) 0.070(3) 0.059(3) 0.007(2) 0.030(2) -0.016(2)
C10 0.082(3) 0.059(3) 0.060(3) 0.013(2) 0.022(2) -0.026(2)
C11 0.112(5) 0.047(3) 0.082(4) 0.001(2) 0.043(3) -0.008(3)
C12 0.091(4) 0.046(2) 0.067(3) -0.001(2) 0.049(3) -0.004(2)
C13 0.0375(19) 0.0399(18) 0.0398(18) 0.0018(14) 0.0126(15) -0.0005(14)
C14 0.038(2) 0.063(2) 0.054(2) -0.0080(19) 0.0188(17) -0.0078(18)
C15 0.045(2) 0.071(3) 0.060(3) -0.004(2) 0.0097(19) -0.010(2)
C16 0.046(2) 0.072(3) 0.049(2) -0.007(2) 0.0033(18) -0.005(2)
C17 0.046(2) 0.055(2) 0.041(2) -0.0002(16) 0.0150(17) 0.0016(17)
C18 0.0379(18) 0.0381(18) 0.0384(18) 0.0004(13) 0.0128(15) 0.0031(14)
C19 0.0312(17) 0.0442(19) 0.0368(17) 0.0032(14) 0.0141(14) 0.0002(13)
C20 0.0341(17) 0.0377(17) 0.0380(18) 0.0002(13) 0.0154(14) -0.0006(13)
C21 0.0355(18) 0.0436(19) 0.0356(18) 0.0027(13) 0.0114(14) 0.0016(14)
C22 0.0388(19) 0.052(2) 0.0361(18) 0.0028(15) 0.0154(15) 0.0053(15)
C23 0.046(2) 0.085(3) 0.0353(19) 0.0008(19) 0.0116(17) -0.001(2)
C24 0.057(3) 0.097(4) 0.038(2) 0.001(2) 0.0060(19) -0.005(2)
C25 0.0340(19) 0.073(3) 0.056(2) 0.001(2) 0.0094(18) -0.0035(18)
C26 0.037(2) 0.060(2) 0.048(2) 0.0040(17) 0.0175(16) -0.0001(16)
C27 0.0399(18) 0.0417(18) 0.0371(17) 0.0010(14) 0.0141(14) -0.0021(15)
C28 0.052(2) 0.054(2) 0.062(3) 0.004(2) 0.0177(19) 0.0051(19)
C29 0.072(3) 0.047(2) 0.080(3) 0.005(2) 0.002(3) 0.000(2)
C30 0.084(4) 0.065(3) 0.058(3) 0.011(2) 0.006(2) -0.033(3)
C31 0.064(3) 0.084(4) 0.058(3) 0.004(2) 0.024(2) -0.029(3)
C32 0.049(2) 0.066(3) 0.049(2) 0.0045(19) 0.0245(18) -0.0072(19)
C33 0.0354(17) 0.0445(19) 0.0464(19) -0.0011(15) 0.0176(15) 0.0044(14)
C34 0.066(3) 0.069(3) 0.043(2) -0.0030(19) 0.0201(19) 0.018(2)
C35 0.093(4) 0.091(4) 0.060(3) -0.026(3) 0.014(3) 0.010(3)
C36 0.068(3) 0.061(3) 0.092(4) -0.029(3) 0.028(3) 0.006(2)
C37 0.066(3) 0.049(2) 0.100(4) 0.003(3) 0.030(3) 0.006(2)
C38 0.055(2) 0.045(2) 0.057(2) 0.0036(18) 0.0169(19) 0.0059(18)
Cl2 0.0519(6) 0.0748(7) 0.0386(5) -0.0069(4) 0.0214(4) -0.0081(5)
N1 0.0352(16) 0.0548(18) 0.0389(16) 0.0059(13) 0.0169(13) 0.0019(13)
N2 0.0368(16) 0.0617(19) 0.0328(15) 0.0054(13) 0.0170(12) 0.0013(14)
P1 0.0332(5) 0.0362(5) 0.0358(5) -0.0010(3) 0.0168(4) -0.0015(3)
P2 0.0333(5) 0.0398(5) 0.0345(5) 0.0023(3) 0.0163(4) 0.0027(3)
Cl1 0.0401(5) 0.0393(5) 0.0974(9) -0.0046(5) 0.0369(5) 0.0015(3)

loop_
_atom_type_symbol
_atom_type_description
_atom_type_scat_dispersion_real
_atom_type_scat_dispersion_imag
_atom_type_scat_source
C C 0.0181 0.0091 'International Tables Vol C Tables 4.2.6.8 and 6.1.1.4'
H H 0.0000 0.0000 'International Tables Vol C Tables 4.2.6.8 and 6.1.1.4'
Cl Cl 0.3639 0.7018 'International Tables Vol C Tables 4.2.6.8 and 6.1.1.4'
N N 0.0311 0.0180 'International Tables Vol C Tables 4.2.6.8 and 6.1.1.4'
P P 0.2955 0.4335 'International Tables Vol C Tables 4.2.6.8 and 6.1.1.4'

loop_
_geom_angle_atom_site_label_1
_geom_angle_atom_site_label_2
_geom_angle_atom_site_label_3
_geom_angle
C2 C1 C6 119.3(4)
C2 C1 P1 121.4(3)
C6 C1 P1 119.2(3)
C1 C2 H2 120.1
C3 C2 C1 119.8(5)
C3 C2 H2 120.1
C2 C3 H3 119.6
C4 C3 C2 120.7(5)
C4 C3 H3 119.6
C3 C4 H4 120.2
C5 C4 C3 119.7(4)
C5 C4 H4 120.2
C4 C5 H5 119.8
C6 C5 C4 120.3(5)
C6 C5 H5 119.8
C1 C6 H6 119.9
C5 C6 C1 120.1(4)
C5 C6 H6 119.9
C8 C7 P1 121.7(3)
C12 C7 C8 119.7(4)
C12 C7 P1 118.6(3)
C7 C8 H8 120.4
C9 C8 C7 119.2(4)
C9 C8 H8 120.4
C8 C9 H9 119.7
C10 C9 C8 120.5(4)
C10 C9 H9 119.7
C9 C10 H10 120.5
C11 C10 C9 119.1(4)
C11 C10 H10 120.5
C10 C11 H11 119.2
C10 C11 C12 121.5(5)
C12 C11 H11 119.2
C7 C12 H12 120.1
C11 C12 C7 119.9(4)
C11 C12 H12 120.1
C14 C13 P1 118.5(3)
C18 C13 C14 119.8(4)
C18 C13 P1 121.6(3)
C13 C14 H14 120.0
C15 C14 C13 120.0(4)
C15 C14 H14 120.0
C14 C15 H15 120.1
C14 C15 C16 119.7(4)
C16 C15 H15 120.1
C15 C16 H16 119.3
C17 C16 C15 121.4(4)
C17 C16 H16 119.3
C16 C17 H17 120.2
C16 C17 C18 119.6(4)
C18 C17 H17 120.2
C13 C18 C17 119.5(4)
N1 C18 C13 122.0(3)
N1 C18 C17 118.5(3)
C20 C19 N1 126.6(3)
C20 C19 P2 119.1(3)
N1 C19 P2 114.2(2)
C19 C20 N2 126.1(3)
C19 C20 P1 118.3(3)
N2 C20 P1 115.6(2)
C22 C21 C26 120.0(3)
C22 C21 P2 121.4(3)
C26 C21 P2 118.6(3)
C23 C22 C21 117.2(4)
N2 C22 C21 122.9(3)
N2 C22 C23 119.9(3)
C22 C23 H23 119.2
C24 C23 C22 121.5(4)
C24 C23 H23 119.2
C23 C24 H24 119.2
C23 C24 C25 121.7(4)
C25 C24 H24 119.2
C24 C25 H25 120.3
C26 C25 C24 119.3(4)
C26 C25 H25 120.3
C21 C26 H26 119.9
C25 C26 C21 120.2(4)
C25 C26 H26 119.9
C28 C27 P2 119.2(3)
C32 C27 C28 120.2(4)
C32 C27 P2 119.9(3)
C27 C28 H28 119.5
C29 C28 C27 120.9(4)
C29 C28 H28 119.5
C28 C29 H29 120.2
C28 C29 C30 119.6(5)
C30 C29 H29 120.2
C29 C30 H30 120.0
C29 C30 C31 120.0(4)
C31 C30 H30 120.0
C30 C31 H31 119.5
C32 C31 C30 121.0(5)
C32 C31 H31 119.5
C27 C32 H32 120.9
C31 C32 C27 118.3(5)
C31 C32 H32 120.9
C34 C33 C38 120.1(4)
C34 C33 P2 120.6(3)
C38 C33 P2 119.1(3)
C33 C34 H34 121.3
C33 C34 C35 117.4(5)
C35 C34 H34 121.3
C34 C35 H35 119.0
C36 C35 C34 121.9(5)
C36 C35 H35 119.0
C35 C36 H36 119.8
C35 C36 C37 120.4(5)
C37 C36 H36 119.8
C36 C37 H37 119.8
C36 C37 C38 120.4(5)
C38 C37 H37 119.8
C33 C38 H38 120.1
C37 C38 C33 119.8(4)
C37 C38 H38 120.1
C18 N1 C19 125.5(3)
C18 N1 H1 120(5)
C19 N1 H1 114(5)
C20 N2 C22 125.7(3)
C20 N2 H2A 119(4)
C22 N2 H2A 114(4)
C7 P1 C1 110.50(17)
C7 P1 C20 110.99(17)
C13 P1 C1 112.63(18)
C13 P1 C7 109.40(17)
C13 P1 C20 103.35(17)
C20 P1 C1 109.79(17)
C21 P2 C19 104.03(17)
C21 P2 C27 109.92(17)
C21 P2 C33 110.79(17)
C27 P2 C19 110.45(17)
C27 P2 C33 111.50(17)
C33 P2 C19 109.91(17)

loop_
_geom_bond_atom_site_label_1
_geom_bond_atom_site_label_2
_geom_bond_distance
C1 C2 1.380(6)
C1 C6 1.405(6)
C1 P1 1.797(4)
C2 H2 0.9300
C2 C3 1.380(7)
C3 H3 0.9300
C3 C4 1.380(9)
C4 H4 0.9300
C4 C5 1.377(8)
C5 H5 0.9300
C5 C6 1.371(7)
C6 H6 0.9300
C7 C8 1.391(5)
C7 C12 1.375(6)
C7 P1 1.789(4)
C8 H8 0.9300
C8 C9 1.386(6)
C9 H9 0.9300
C9 C10 1.382(8)
C10 H10 0.9300
C10 C11 1.361(8)
C11 H11 0.9300
C11 C12 1.371(7)
C12 H12 0.9300
C13 C14 1.418(5)
C13 C18 1.396(5)
C13 P1 1.775(4)
C14 H14 0.9300
C14 C15 1.367(7)
C15 H15 0.9300
C15 C16 1.395(7)
C16 H16 0.9300
C16 C17 1.376(6)
C17 H17 0.9300
C17 C18 1.403(6)
C18 N1 1.376(5)
C19 C20 1.372(5)
C19 N1 1.377(5)
C19 P2 1.801(4)
C20 N2 1.374(5)
C20 P1 1.794(4)
C21 C22 1.411(5)
C21 C26 1.417(5)
C21 P2 1.756(4)
C22 C23 1.404(6)
C22 N2 1.374(5)
C23 H23 0.9300
C23 C24 1.345(7)
C24 H24 0.9300
C24 C25 1.390(7)
C25 H25 0.9300
C25 C26 1.362(6)
C26 H26 0.9300
C27 C28 1.395(6)
C27 C32 1.394(5)
C27 P2 1.786(4)
C28 H28 0.9300
C28 C29 1.350(7)
C29 H29 0.9300
C29 C30 1.386(9)
C30 H30 0.9300
C30 C31 1.387(8)
C31 H31 0.9300
C31 C32 1.377(7)
C32 H32 0.9300
C33 C34 1.398(6)
C33 C38 1.399(6)
C33 P2 1.798(4)
C34 H34 0.9300
C34 C35 1.401(7)
C35 H35 0.9300
C35 C36 1.351(9)
C36 H36 0.9300
C36 C37 1.363(9)
C37 H37 0.9300
C37 C38 1.375(7)
C38 H38 0.9300
N1 H1 0.96(2)
N2 H2A 0.95(2)

loop_
_geom_hbond_atom_site_label_D
_geom_hbond_atom_site_label_H
_geom_hbond_atom_site_label_A
_geom_hbond_distance_DH
_geom_hbond_distance_HA
_geom_hbond_distance_DA
_geom_hbond_angle_DHA
_geom_hbond_site_symmetry_A
N2 H2A Cl2 0.95(2) 2.18(2) 3.118(3) 171(6) .
N1 H1 Cl2 0.96(2) 2.25(3) 3.171(3) 161(7) 4_566

loop_
_geom_torsion_atom_site_label_1
_geom_torsion_atom_site_label_2
_geom_torsion_atom_site_label_3
_geom_torsion_atom_site_label_4
_geom_torsion
C1 C2 C3 C4 -2.2(9)
C2 C1 C6 C5 1.4(7)
C2 C1 P1 C7 -110.7(4)
C2 C1 P1 C13 126.6(4)
C2 C1 P1 C20 12.0(4)
C2 C3 C4 C5 1.8(9)
C3 C4 C5 C6 0.3(8)
C4 C5 C6 C1 -1.9(8)
C6 C1 C2 C3 0.6(8)
C6 C1 P1 C7 66.3(4)
C6 C1 P1 C13 -56.4(4)
C6 C1 P1 C20 -170.9(3)
C7 C8 C9 C10 -1.3(7)
C8 C7 C12 C11 1.4(8)
C8 C7 P1 C1 -13.9(4)
C8 C7 P1 C13 110.6(3)
C8 C7 P1 C20 -136.0(3)
C8 C9 C10 C11 0.5(8)
C9 C10 C11 C12 1.4(10)
C10 C11 C12 C7 -2.3(10)
C12 C7 C8 C9 0.4(7)
C12 C7 P1 C1 167.3(4)
C12 C7 P1 C13 -68.1(4)
C12 C7 P1 C20 45.3(4)
C13 C14 C15 C16 -1.9(7)
C13 C18 N1 C19 -8.4(6)
C14 C13 C18 C17 -0.4(6)
C14 C13 C18 N1 177.5(4)
C14 C13 P1 C1 73.6(4)
C14 C13 P1 C7 -49.7(4)
C14 C13 P1 C20 -168.0(3)
C14 C15 C16 C17 0.5(8)
C15 C16 C17 C18 1.0(7)
C16 C17 C18 C13 -1.0(6)
C16 C17 C18 N1 -179.0(4)
C17 C18 N1 C19 169.5(4)
C18 C13 C14 C15 1.8(6)
C18 C13 P1 C1 -102.8(3)
C18 C13 P1 C7 133.9(3)
C18 C13 P1 C20 15.6(3)
C19 C20 N2 C22 -5.8(6)
C19 C20 P1 C1 105.9(3)
C19 C20 P1 C7 -131.6(3)
C19 C20 P1 C13 -14.5(3)
C20 C19 N1 C18 9.4(6)
C20 C19 P2 C21 7.7(3)
C20 C19 P2 C27 125.6(3)
C20 C19 P2 C33 -111.0(3)
C21 C22 C23 C24 -1.6(7)
C21 C22 N2 C20 6.2(6)
C22 C21 C26 C25 0.2(6)
C22 C21 P2 C19 -7.4(4)
C22 C21 P2 C27 -125.7(3)
C22 C21 P2 C33 110.7(3)
C22 C23 C24 C25 0.8(9)
C23 C22 N2 C20 -173.4(4)
C23 C24 C25 C26 0.6(8)
C24 C25 C26 C21 -1.0(7)
C26 C21 C22 C23 1.1(6)
C26 C21 C22 N2 -178.5(4)
C26 C21 P2 C19 172.7(3)
C26 C21 P2 C27 54.4(4)
C26 C21 P2 C33 -69.3(3)
C27 C28 C29 C30 2.0(8)
C28 C27 C32 C31 0.4(6)
C28 C27 P2 C19 -30.4(4)
C28 C27 P2 C21 83.9(4)
C28 C27 P2 C33 -152.9(3)
C28 C29 C30 C31 -2.2(8)
C29 C30 C31 C32 1.5(8)
C30 C31 C32 C27 -0.6(7)
C32 C27 C28 C29 -1.2(7)
C32 C27 P2 C19 159.5(3)
C32 C27 P2 C21 -86.3(3)
C32 C27 P2 C33 37.0(4)
C33 C34 C35 C36 1.1(9)
C34 C33 C38 C37 0.4(7)
C34 C33 P2 C19 -77.1(4)
C34 C33 P2 C21 168.5(3)
C34 C33 P2 C27 45.8(4)
C34 C35 C36 C37 -1.1(10)
C35 C36 C37 C38 0.8(9)
C36 C37 C38 C33 -0.4(8)
C38 C33 C34 C35 -0.7(7)
C38 C33 P2 C19 97.3(3)
C38 C33 P2 C21 -17.1(4)
C38 C33 P2 C27 -139.9(3)
N1 C19 C20 N2 -178.4(4)
N1 C19 C20 P1 4.4(5)
N1 C19 P2 C21 -175.7(3)
N1 C19 P2 C27 -57.8(3)
N1 C19 P2 C33 65.6(3)
N2 C20 P1 C1 -71.6(3)
N2 C20 P1 C7 50.9(3)
N2 C20 P1 C13 168.0(3)
N2 C22 C23 C24 178.0(5)
P1 C1 C2 C3 177.6(5)
P1 C1 C6 C5 -175.7(4)
P1 C7 C8 C9 -178.3(3)
P1 C7 C12 C11 -179.9(5)
P1 C13 C14 C15 -174.7(4)
P1 C13 C18 C17 176.0(3)
P1 C13 C18 N1 -6.1(5)
P1 C20 N2 C22 171.5(3)
P2 C19 C20 N2 -2.3(5)
P2 C19 C20 P1 -179.46(18)
P2 C19 N1 C18 -166.9(3)
P2 C21 C22 C23 -178.9(3)
P2 C21 C22 N2 1.6(5)
P2 C21 C26 C25 -179.9(3)
P2 C27 C28 C29 -171.3(4)
P2 C27 C32 C31 170.5(3)
P2 C33 C34 C35 173.5(4)
P2 C33 C38 C37 -173.9(4)

loop_
_platon_squeeze_void_nr
_platon_squeeze_void_average_x
_platon_squeeze_void_average_y
_platon_squeeze_void_average_z
_platon_squeeze_void_volume
_platon_squeeze_void_count_electrons
_platon_squeeze_void_content
1 0.000 0.001 0.000 477 139 ' '
2 0.000 0.024 0.500 477 139 ' '
